data_2207717
loop_
_publ_author_name
'Mao Xin'
'Yang-Gen Hu'

_publ_section_title 4-(2-Furylmethylene)-2-(4-morpholino)-1-phenyl-1<i>H</i>-imidazol-4(5<i>H</i>)-one
_journal_coeditor_code AT6062
_journal_issue 1
_journal_name_full 'Acta Crystallographica Section E'
_journal_page_first o123
_journal_page_last o124
_journal_paper_doi 10.1107/S1600536805040481
_journal_volume 62
_journal_year 2006
_chemical_formula_iupac 'C18 H17 N3 O3'
_chemical_formula_moiety 'C18 H17 N3 O3'
_chemical_formula_sum 'C18 H17 N3 O3'
_chemical_formula_weight 323.35
_chemical_name_systematic
;
4-(2-Furylmethylene)-2-(4-morpholino)-1-phenyl-1H-imidazol-4(5H)-one
;
_space_group_IT_number 4
_symmetry_cell_setting monoclinic
_symmetry_space_group_name_Hall 'P 2yb'
_symmetry_space_group_name_H-M 'P 1 21 1'
_atom_sites_solution_hydrogens geom
_atom_sites_solution_primary direct
_atom_sites_solution_secondary difmap
_audit_creation_method SHELXL-97
_cell_angle_alpha 90.00
_cell_angle_beta 97.536(3)
_cell_angle_gamma 90.00
_cell_formula_units_Z 2
_cell_length_a 5.5926(12)
_cell_length_b 8.8449(19)
_cell_length_c 16.442(4)
_cell_measurement_reflns_used 2460
_cell_measurement_temperature 292(2)
_cell_measurement_theta_max 24.93
_cell_measurement_theta_min 2.50
_cell_volume 806.3(3)
_computing_cell_refinement 'SAINT (Bruker, 2001)'
_computing_data_collection 'SMART (Bruker, 2001)'
_computing_data_reduction SAINT
_computing_molecular_graphics 'SHELXTL (Sheldrick, 2001)'
_computing_publication_material SHELXTL
_computing_structure_refinement 'SHELXL97 (Sheldrick, 1997)'
_computing_structure_solution 'SHELXS97 (Sheldrick, 1990)'
_diffrn_ambient_temperature 292(2)
_diffrn_measured_fraction_theta_full 0.991
_diffrn_measured_fraction_theta_max 0.991
_diffrn_measurement_device_type 'Bruker SMART CCD area-detector'
_diffrn_measurement_method '\f and \w'
_diffrn_radiation_monochromator graphite
_diffrn_radiation_source 'fine-focus sealed tube'
_diffrn_radiation_type MoK\a
_diffrn_radiation_wavelength 0.71073
_diffrn_reflns_av_R_equivalents 0.0817
_diffrn_reflns_av_sigmaI/netI 0.0572
_diffrn_reflns_limit_h_max 7
_diffrn_reflns_limit_h_min -7
_diffrn_reflns_limit_k_max 11
_diffrn_reflns_limit_k_min -11
_diffrn_reflns_limit_l_max 21
_diffrn_reflns_limit_l_min -20
_diffrn_reflns_number 5883
_diffrn_reflns_theta_full 27.50
_diffrn_reflns_theta_max 27.50
_diffrn_reflns_theta_min 2.50
_diffrn_standards_number 0
_exptl_absorpt_coefficient_mu 0.093
_exptl_absorpt_correction_T_max 0.9908
_exptl_absorpt_correction_T_min 0.9817
_exptl_absorpt_correction_type none
_exptl_crystal_colour yellow
_exptl_crystal_density_diffrn 1.332
_exptl_crystal_density_method 'not measured'
_exptl_crystal_description block
_exptl_crystal_F_000 340
_exptl_crystal_size_max 0.20
_exptl_crystal_size_mid 0.20
_exptl_crystal_size_min 0.10
_refine_diff_density_max 0.164
_refine_diff_density_min -0.200
_refine_ls_extinction_method none
_refine_ls_goodness_of_fit_ref 0.997
_refine_ls_hydrogen_treatment constr
_refine_ls_matrix_type full
_refine_ls_number_parameters 217
_refine_ls_number_reflns 1970
_refine_ls_number_restraints 1
_refine_ls_restrained_S_all 0.997
_refine_ls_R_factor_all 0.0518
_refine_ls_R_factor_gt 0.0444
_refine_ls_shift/su_max 0.000
_refine_ls_shift/su_mean 0.000
_refine_ls_structure_factor_coef Fsqd
_refine_ls_weighting_details 'calc w = 1/[\s^2^(Fo^2^)+(0.051P)^2^] where P = (Fo^2^+2Fc^2^)/3'
_refine_ls_weighting_scheme calc
_refine_ls_wR_factor_gt 0.0955
_refine_ls_wR_factor_ref 0.0992
_reflns_number_gt 1705
_reflns_number_total 1970
_reflns_threshold_expression I>2\s(I)
_cod_data_source_file at6062.cif
_cod_data_source_block I
_cod_original_sg_symbol_H-M 'P 21'
_cod_database_code 2207717
_cod_database_fobs_code 2207717

loop_
_symmetry_equiv_pos_as_xyz
'x, y, z'
'-x, y+1/2, -z'

loop_
_atom_site_label
_atom_site_fract_x
_atom_site_fract_y
_atom_site_fract_z
_atom_site_U_iso_or_equiv
_atom_site_adp_type
_atom_site_calc_flag
_atom_site_refinement_flags
_atom_site_occupancy
_atom_site_type_symbol
C1 1.2985(5) 0.6485(4) 0.01926(16) 0.0565(7) Uani d . 1 C
H1 1.4335 0.6799 -0.0037 0.068 Uiso calc R 1 H
C2 1.1596(5) 0.5311(4) -0.00729(16) 0.0598(7) Uani d . 1 C
H2 1.1780 0.4686 -0.0515 0.072 Uiso calc R 1 H
C3 0.9796(5) 0.5209(4) 0.04486(15) 0.0525(6) Uani d . 1 C
H3 0.8572 0.4491 0.0419 0.063 Uiso calc R 1 H
C4 1.0180(4) 0.6347(3) 0.10002(13) 0.0393(5) Uani d . 1 C
C5 0.9025(4) 0.6865(3) 0.16757(13) 0.0382(5) Uani d . 1 C
H5 0.9514 0.7795 0.1903 0.046 Uiso calc R 1 H
C6 0.7295(4) 0.6122(2) 0.20101(13) 0.0347(5) Uani d . 1 C
C7 0.6272(4) 0.6664(2) 0.27454(13) 0.0363(5) Uani d . 1 C
C8 0.4854(4) 0.4384(2) 0.23077(13) 0.0344(5) Uani d . 1 C
C9 0.3839(4) 0.5365(3) 0.36866(13) 0.0371(5) Uani d . 1 C
C10 0.2014(4) 0.6297(3) 0.38680(15) 0.0448(5) Uani d . 1 C
H10 0.1359 0.7016 0.3491 0.054 Uiso calc R 1 H
C11 0.1159(5) 0.6155(4) 0.46190(17) 0.0600(7) Uani d . 1 C
H11 -0.0086 0.6774 0.4745 0.072 Uiso calc R 1 H
C12 0.2154(6) 0.5098(4) 0.51763(17) 0.0654(8) Uani d . 1 C
H12 0.1558 0.4992 0.5675 0.079 Uiso calc R 1 H
C13 0.3996(6) 0.4208(4) 0.50041(17) 0.0668(8) Uani d . 1 C
H13 0.4679 0.3512 0.5390 0.080 Uiso calc R 1 H
C14 0.4871(5) 0.4330(3) 0.42535(15) 0.0527(6) Uani d . 1 C
H14 0.6136 0.3721 0.4135 0.063 Uiso calc R 1 H
C15 0.1306(5) 0.2857(3) 0.25833(19) 0.0541(7) Uani d . 1 C
H15A 0.0069 0.3114 0.2135 0.065 Uiso calc R 1 H
H15B 0.1141 0.3527 0.3040 0.065 Uiso calc R 1 H
C16 0.1006(7) 0.1246(4) 0.2837(2) 0.0732(10) Uani d . 1 C
H16A 0.2186 0.1020 0.3308 0.088 Uiso calc R 1 H
H16B -0.0586 0.1117 0.3000 0.088 Uiso calc R 1 H
C17 0.4063(5) 0.1962(3) 0.16698(17) 0.0531(7) Uani d . 1 C
H17A 0.5698 0.2046 0.1538 0.064 Uiso calc R 1 H
H17B 0.2959 0.2187 0.1179 0.064 Uiso calc R 1 H
C18 0.3623(6) 0.0389(3) 0.1956(2) 0.0724(9) Uani d . 1 C
H18A 0.3794 -0.0319 0.1517 0.087 Uiso calc R 1 H
H18B 0.4831 0.0140 0.2415 0.087 Uiso calc R 1 H
N1 0.6287(3) 0.4719(2) 0.17728(11) 0.0360(4) Uani d . 1 N
N2 0.4715(3) 0.5496(2) 0.29096(11) 0.0375(4) Uani d . 1 N
N3 0.3696(4) 0.3041(2) 0.23243(13) 0.0412(5) Uani d . 1 N
O1 1.2157(3) 0.7155(2) 0.08430(11) 0.0491(4) Uani d . 1 O
O2 0.6680(3) 0.77927(18) 0.31536(10) 0.0488(4) Uani d . 1 O
O3 0.1295(4) 0.0226(3) 0.21994(14) 0.0769(7) Uani d . 1 O

loop_
_atom_site_aniso_label
_atom_site_aniso_U_11
_atom_site_aniso_U_22
_atom_site_aniso_U_33
_atom_site_aniso_U_12
_atom_site_aniso_U_13
_atom_site_aniso_U_23
C1 0.0602(15) 0.0685(19) 0.0458(14) -0.0007(14) 0.0257(12) 0.0032(13)
C2 0.0722(17) 0.0673(19) 0.0421(14) -0.0020(16) 0.0158(12) -0.0088(14)
C3 0.0633(15) 0.0531(15) 0.0427(13) -0.0132(13) 0.0126(11) -0.0122(12)
C4 0.0467(12) 0.0381(13) 0.0335(12) -0.0063(9) 0.0070(9) 0.0050(9)
C5 0.0507(12) 0.0300(11) 0.0340(11) -0.0071(9) 0.0063(9) -0.0020(9)
C6 0.0433(11) 0.0304(11) 0.0307(10) -0.0018(9) 0.0061(8) 0.0003(9)
C7 0.0449(12) 0.0283(11) 0.0360(11) -0.0001(8) 0.0064(9) 0.0019(9)
C8 0.0407(11) 0.0290(10) 0.0340(11) 0.0031(9) 0.0067(8) 0.0006(9)
C9 0.0395(11) 0.0402(12) 0.0331(11) -0.0031(10) 0.0100(8) -0.0001(10)
C10 0.0474(12) 0.0434(13) 0.0443(13) 0.0029(10) 0.0088(10) -0.0037(11)
C11 0.0600(15) 0.0634(19) 0.0623(18) 0.0033(14) 0.0289(13) -0.0120(15)
C12 0.089(2) 0.073(2) 0.0405(13) -0.0076(17) 0.0288(14) 0.0016(15)
C13 0.084(2) 0.073(2) 0.0460(14) 0.0101(17) 0.0188(14) 0.0209(15)
C14 0.0562(14) 0.0549(16) 0.0495(14) 0.0109(13) 0.0161(11) 0.0120(13)
C15 0.0492(14) 0.0556(16) 0.0600(16) -0.0150(12) 0.0169(12) -0.0096(13)
C16 0.089(2) 0.072(2) 0.0620(19) -0.0421(18) 0.0219(16) 0.0006(17)
C17 0.0648(16) 0.0406(14) 0.0575(15) -0.0129(12) 0.0213(13) -0.0131(12)
C18 0.086(2) 0.0385(15) 0.094(2) -0.0151(15) 0.0140(18) -0.0108(17)
N1 0.0433(10) 0.0320(10) 0.0339(9) -0.0077(8) 0.0099(8) -0.0033(8)
N2 0.0488(10) 0.0323(9) 0.0333(10) -0.0031(8) 0.0130(8) -0.0025(8)
N3 0.0472(11) 0.0343(11) 0.0443(11) -0.0092(8) 0.0141(8) -0.0032(8)
O1 0.0556(10) 0.0481(10) 0.0473(10) -0.0119(8) 0.0206(8) -0.0013(8)
O2 0.0689(11) 0.0335(9) 0.0459(9) -0.0060(8) 0.0150(8) -0.0085(8)
O3 0.0944(15) 0.0521(13) 0.0864(15) -0.0406(12) 0.0202(12) -0.0074(12)

loop_
_atom_type_symbol
_atom_type_description
_atom_type_scat_dispersion_real
_atom_type_scat_dispersion_imag
_atom_type_scat_source
C C 0.0033 0.0000 'International Tables Vol C Tables 4.2.6.8 and 6.1.1.4'
H H 0.0000 0.0000 'International Tables Vol C Tables 4.2.6.8 and 6.1.1.4'
N N 0.0061 0.0000 'International Tables Vol C Tables 4.2.6.8 and 6.1.1.4'
O O 0.0106 0.0000 'International Tables Vol C Tables 4.2.6.8 and 6.1.1.4'

loop_
_geom_angle_atom_site_label_1
_geom_angle_atom_site_label_2
_geom_angle_atom_site_label_3
_geom_angle
C2 C1 O1 110.7(2)
C2 C1 H1 124.7
O1 C1 H1 124.7
C1 C2 C3 106.4(3)
C1 C2 H2 126.8
C3 C2 H2 126.8
C4 C3 C2 107.3(2)
C4 C3 H3 126.4
C2 C3 H3 126.4
C3 C4 O1 108.8(2)
C3 C4 C5 135.3(2)
O1 C4 C5 115.91(19)
C6 C5 C4 125.6(2)
C6 C5 H5 117.2
C4 C5 H5 117.2
C5 C6 N1 127.2(2)
C5 C6 C7 123.4(2)
N1 C6 C7 109.29(18)
O2 C7 N2 125.4(2)
O2 C7 C6 130.9(2)
N2 C7 C6 103.55(19)
N1 C8 N3 123.5(2)
N1 C8 N2 114.43(19)
N3 C8 N2 121.91(19)
C10 C9 C14 120.5(2)
C10 C9 N2 119.7(2)
C14 C9 N2 119.7(2)
C9 C10 C11 119.4(2)
C9 C10 H10 120.3
C11 C10 H10 120.3
C12 C11 C10 119.9(3)
C12 C11 H11 120.1
C10 C11 H11 120.1
C13 C12 C11 120.5(3)
C13 C12 H12 119.7
C11 C12 H12 119.7
C12 C13 C14 120.4(3)
C12 C13 H13 119.8
C14 C13 H13 119.8
C9 C14 C13 119.2(3)
C9 C14 H14 120.4
C13 C14 H14 120.4
N3 C15 C16 109.0(3)
N3 C15 H15A 109.9
C16 C15 H15A 109.9
N3 C15 H15B 109.9
C16 C15 H15B 109.9
H15A C15 H15B 108.3
O3 C16 C15 111.9(2)
O3 C16 H16A 109.2
C15 C16 H16A 109.2
O3 C16 H16B 109.2
C15 C16 H16B 109.2
H16A C16 H16B 107.9
N3 C17 C18 109.1(2)
N3 C17 H17A 109.9
C18 C17 H17A 109.9
N3 C17 H17B 109.9
C18 C17 H17B 109.9
H17A C17 H17B 108.3
O3 C18 C17 112.1(3)
O3 C18 H18A 109.2
C17 C18 H18A 109.2
O3 C18 H18B 109.2
C17 C18 H18B 109.2
H18A C18 H18B 107.9
C8 N1 C6 105.99(18)
C7 N2 C8 106.70(17)
C7 N2 C9 121.71(18)
C8 N2 C9 129.03(19)
C8 N3 C15 124.1(2)
C8 N3 C17 116.15(19)
C15 N3 C17 111.1(2)
C1 O1 C4 106.8(2)
C16 O3 C18 110.1(2)

loop_
_geom_bond_atom_site_label_1
_geom_bond_atom_site_label_2
_geom_bond_distance
C1 C2 1.335(5)
C1 O1 1.356(3)
C1 H1 0.9300
C2 C3 1.408(4)
C2 H2 0.9300
C3 C4 1.353(4)
C3 H3 0.9300
C4 O1 1.369(3)
C4 C5 1.431(3)
C5 C6 1.345(3)
C5 H5 0.9300
C6 N1 1.397(3)
C6 C7 1.484(3)
C7 O2 1.208(3)
C7 N2 1.401(3)
C8 N1 1.299(3)
C8 N3 1.355(3)
C8 N2 1.404(3)
C9 C10 1.375(3)
C9 C14 1.378(3)
C9 N2 1.431(3)
C10 C11 1.387(3)
C10 H10 0.9300
C11 C12 1.375(4)
C11 H11 0.9300
C12 C13 1.356(4)
C12 H12 0.9300
C13 C14 1.390(4)
C13 H13 0.9300
C14 H14 0.9300
C15 N3 1.464(3)
C15 C16 1.500(5)
C15 H15A 0.9700
C15 H15B 0.9700
C16 O3 1.408(4)
C16 H16A 0.9700
C16 H16B 0.9700
C17 N3 1.473(3)
C17 C18 1.499(4)
C17 H17A 0.9700
C17 H17B 0.9700
C18 O3 1.419(4)
C18 H18A 0.9700
C18 H18B 0.9700

loop_
_geom_hbond_atom_site_label_D
_geom_hbond_atom_site_label_H
_geom_hbond_atom_site_label_A
_geom_hbond_site_symmetry_A
_geom_hbond_distance_DH
_geom_hbond_distance_HA
_geom_hbond_distance_DA
_geom_hbond_angle_DHA
C18 H18B O2 1_545 0.97 2.55 3.345(4) 139
C15 H15A N1 1_455 0.97 2.55 3.374(4) 143
C5 H5 O3 1_665 0.93 2.39 3.303(3) 166

loop_
_geom_torsion_atom_site_label_1
_geom_torsion_atom_site_label_2
_geom_torsion_atom_site_label_3
_geom_torsion_atom_site_label_4
_geom_torsion
O1 C1 C2 C3 -1.1(3)
C1 C2 C3 C4 0.7(3)
C2 C3 C4 O1 -0.1(3)
C2 C3 C4 C5 179.7(3)
C3 C4 C5 C6 10.4(4)
O1 C4 C5 C6 -169.7(2)
C4 C5 C6 N1 0.1(4)
C4 C5 C6 C7 175.9(2)
C5 C6 C7 O2 1.8(4)
N1 C6 C7 O2 178.2(2)
C5 C6 C7 N2 -175.2(2)
N1 C6 C7 N2 1.2(2)
C14 C9 C10 C11 -2.1(4)
N2 C9 C10 C11 179.4(2)
C9 C10 C11 C12 0.6(4)
C10 C11 C12 C13 1.1(5)
C11 C12 C13 C14 -1.4(5)
C10 C9 C14 C13 1.9(4)
N2 C9 C14 C13 -179.6(3)
C12 C13 C14 C9 -0.1(5)
N3 C15 C16 O3 -58.0(3)
N3 C17 C18 O3 56.3(3)
N3 C8 N1 C6 -174.2(2)
N2 C8 N1 C6 1.8(2)
C5 C6 N1 C8 174.5(2)
C7 C6 N1 C8 -1.8(2)
O2 C7 N2 C8 -177.4(2)
C6 C7 N2 C8 -0.2(2)
O2 C7 N2 C9 -14.1(3)
C6 C7 N2 C9 163.18(18)
N1 C8 N2 C7 -1.0(2)
N3 C8 N2 C7 175.0(2)
N1 C8 N2 C9 -162.7(2)
N3 C8 N2 C9 13.3(3)
C10 C9 N2 C7 77.2(3)
C14 C9 N2 C7 -101.3(3)
C10 C9 N2 C8 -123.4(3)
C14 C9 N2 C8 58.0(3)
N1 C8 N3 C15 -147.2(2)
N2 C8 N3 C15 37.1(3)
N1 C8 N3 C17 -2.4(3)
N2 C8 N3 C17 -178.1(2)
C16 C15 N3 C8 -158.1(2)
C16 C15 N3 C17 55.6(3)
C18 C17 N3 C8 155.8(2)
C18 C17 N3 C15 -54.9(3)
C2 C1 O1 C4 1.0(3)
C3 C4 O1 C1 -0.5(3)
C5 C4 O1 C1 179.6(2)
C15 C16 O3 C18 59.4(4)
C17 C18 O3 C16 -58.8(4)

loop_
_cod_related_entry_id
_cod_related_entry_database
_cod_related_entry_code
1 ChemSpider 21179929
